data_4502588
loop_
_publ_author_name
'Wang, Xiu-Li'
'Chen, Yong-Qiang'
'Gao, Qiang'
'Lin, Hong-Yan'
'Liu, Guo-Cheng'
'Zhang, Jin-Xia'
'Tian, Ai-Xiang'

_publ_section_title
;
 Coordination Behavior of 5,6-Substituted 1,10-Phenanthroline Derivatives
 and Structural Diversities by Coligands in the Construction of Lead(II)
 Complexes
;
_journal_issue 5
_journal_name_full 'Crystal Growth &amp; Design'
_journal_page_first 2174
_journal_paper_doi 10.1021/cg901431r
_journal_volume 10
_journal_year 2010
_chemical_formula_sum 'C52 H32 N10 O4 Pb'
_chemical_formula_weight 1068.08
_chemical_name_systematic
; 
 ? 
;
_space_group_IT_number 52
_symmetry_cell_setting orthorhombic
_symmetry_space_group_name_Hall '-P 2a 2bc'
_symmetry_space_group_name_H-M 'P n n a'
_atom_sites_solution_hydrogens geom
_atom_sites_solution_primary direct
_atom_sites_solution_secondary difmap
_audit_creation_method SHELXL-97
_cell_angle_alpha 90.00
_cell_angle_beta 90.00
_cell_angle_gamma 90.00
_cell_formula_units_Z 4
_cell_length_a 8.5980(7)
_cell_length_b 31.731(3)
_cell_length_c 15.4683(13)
_cell_measurement_temperature 296(2)
_cell_measurement_theta_max 24.96
_cell_measurement_theta_min 1.28
_cell_volume 4220.1(6)
_computing_cell_refinement 'SMART (Bruker, 2001)'
_computing_data_collection 'SMART (Bruker, 2001)'
_computing_data_reduction 'SAINT+ (Bruker, 1999)'
_computing_molecular_graphics 'PLATON (Spek, 2003)'
_computing_publication_material 'SHELXTL (1998)'
_computing_structure_refinement 'SHELXL-97 (Sheldrick, 1997)'
_computing_structure_solution 'SHELXS-97 (Sheldrick, 1990)'
_diffrn_ambient_temperature 296(2)
_diffrn_measured_fraction_theta_full 0.998
_diffrn_measured_fraction_theta_max 0.998
_diffrn_measurement_device_type 'CCD area detector'
_diffrn_measurement_method 'phi and omega scans'
_diffrn_radiation_monochromator graphite
_diffrn_radiation_source 'fine-focus sealed tube'
_diffrn_radiation_type MoK\a
_diffrn_radiation_wavelength 0.71073
_diffrn_reflns_av_R_equivalents 0.0549
_diffrn_reflns_av_sigmaI/netI 0.0409
_diffrn_reflns_limit_h_max 9
_diffrn_reflns_limit_h_min -10
_diffrn_reflns_limit_k_max 37
_diffrn_reflns_limit_k_min -30
_diffrn_reflns_limit_l_max 18
_diffrn_reflns_limit_l_min -18
_diffrn_reflns_number 19967
_diffrn_reflns_theta_full 24.96
_diffrn_reflns_theta_max 24.96
_diffrn_reflns_theta_min 1.28
_exptl_absorpt_coefficient_mu 4.061
_exptl_absorpt_correction_T_max 0.481
_exptl_absorpt_correction_T_min 0.356
_exptl_absorpt_correction_type empirical
_exptl_absorpt_process_details SADABS
_exptl_crystal_colour YELLOW
_exptl_crystal_density_diffrn 1.681
_exptl_crystal_density_method 'not measured'
_exptl_crystal_description BLOCK
_exptl_crystal_F_000 2112
_exptl_crystal_size_max 0.28
_exptl_crystal_size_mid 0.22
_exptl_crystal_size_min 0.18
_refine_diff_density_max 1.525
_refine_diff_density_min -1.186
_refine_diff_density_rms 0.169
_refine_ls_extinction_method none
_refine_ls_goodness_of_fit_ref 1.005
_refine_ls_hydrogen_treatment constr
_refine_ls_matrix_type full
_refine_ls_number_parameters 303
_refine_ls_number_reflns 3698
_refine_ls_number_restraints 528
_refine_ls_restrained_S_all 1.010
_refine_ls_R_factor_all 0.0889
_refine_ls_R_factor_gt 0.0457
_refine_ls_shift/su_max 0.024
_refine_ls_shift/su_mean 0.001
_refine_ls_structure_factor_coef Fsqd
_refine_ls_weighting_details 'calc w=1/[\s^2^(Fo^2^)+(0.0864P)^2^+10.2792P] where P=(Fo^2^+2Fc^2^)/3'
_refine_ls_weighting_scheme calc
_refine_ls_wR_factor_gt 0.1326
_refine_ls_wR_factor_ref 0.1565
_reflns_number_gt 2218
_reflns_number_total 3698
_reflns_threshold_expression >2sigma(I)
_cod_data_source_file cg901431r_si_002.cif
_cod_data_source_block compound2
_cod_depositor_comments
;
The following automatic conversions were performed:

'_symmetry_cell_setting' value 'Orthorhombic' changed to
'orthorhombic' according to
/home/saulius/struct/CIF-dictionaries/cif_core.dic dictionary named
'cif_core.dic' version 2.4.2 from 2011-04-26.

Automatic conversion script
Id: cif_fix_values 1715 2011-07-08 13:25:40Z adriana 
;
_cod_database_code 4502588

loop_
_symmetry_equiv_pos_as_xyz
'x, y, z'
'-x+1/2, -y, z'
'x, -y+1/2, -z+1/2'
'-x+1/2, y+1/2, -z+1/2'
'-x, -y, -z'
'x-1/2, y, -z'
'-x, y-1/2, z-1/2'
'x-1/2, -y-1/2, z-1/2'

loop_
_atom_site_label
_atom_site_type_symbol
_atom_site_fract_x
_atom_site_fract_y
_atom_site_fract_z
_atom_site_U_iso_or_equiv
_atom_site_adp_type
_atom_site_occupancy
_atom_site_symmetry_multiplicity
_atom_site_calc_flag
_atom_site_refinement_flags
Pb1 Pb -0.35671(5) -0.2500 0.2500 0.0491(2) Uani 1 2 d S
O1 O -0.2009(13) -0.1991(2) 0.1453(5) 0.123(4) Uani 1 1 d .
O2 O -0.2289(11) -0.1625(2) 0.2613(3) 0.072(2) Uani 1 1 d .
N1 N -0.4672(9) -0.2352(2) 0.4080(5) 0.0521(19) Uani 1 1 d .
N2 N -0.5880(10) -0.1967(2) 0.2656(4) 0.0500(18) Uani 1 1 d .
N3 N -0.8526(9) -0.0983(2) 0.4629(5) 0.055(2) Uani 1 1 d .
N4 N -0.7600(9) -0.1310(2) 0.5789(4) 0.0548(19) Uani 1 1 d .
H4A H -0.7434 -0.1370 0.6323 0.066 Uiso 1 1 calc R
N5 N -1.0206(13) -0.0463(4) 0.7423(7) 0.103(4) Uani 1 1 d .
C1 C -0.4093(12) -0.2546(3) 0.4781(6) 0.0578(18) Uani 1 1 d U
H1A H -0.3417 -0.2772 0.4704 0.069 Uiso 1 1 calc R
C2 C -0.4464(12) -0.2423(2) 0.5619(6) 0.0555(18) Uani 1 1 d U
H2A H -0.4075 -0.2573 0.6088 0.067 Uiso 1 1 calc R
C3 C -0.5398(11) -0.2083(3) 0.5749(5) 0.0544(17) Uani 1 1 d U
H3A H -0.5597 -0.1988 0.6307 0.065 Uiso 1 1 calc R
C4 C -0.6056(10) -0.1879(3) 0.5037(5) 0.0503(15) Uani 1 1 d U
C5 C -0.7040(11) -0.1522(3) 0.5086(6) 0.0537(15) Uani 1 1 d U
C6 C -0.7660(12) -0.1325(3) 0.4376(5) 0.0547(15) Uani 1 1 d U
C7 C -0.7319(11) -0.1467(3) 0.3530(5) 0.0515(15) Uani 1 1 d U
C8 C -0.7908(12) -0.1291(3) 0.2772(5) 0.0567(17) Uani 1 1 d U
H8A H -0.8599 -0.1066 0.2802 0.068 Uiso 1 1 calc R
C9 C -0.7472(12) -0.1447(3) 0.1980(6) 0.0612(19) Uani 1 1 d U
H9A H -0.7844 -0.1328 0.1471 0.073 Uiso 1 1 calc R
C10 C -0.6482(11) -0.1780(3) 0.1961(6) 0.0572(19) Uani 1 1 d U
H10A H -0.6203 -0.1886 0.1422 0.069 Uiso 1 1 calc R
C11 C -0.6304(10) -0.1814(3) 0.3441(6) 0.0507(15) Uani 1 1 d U
C12 C -0.5652(11) -0.2024(3) 0.4202(5) 0.0505(14) Uani 1 1 d U
C13 C -0.8483(13) -0.0979(3) 0.5478(7) 0.0738(19) Uani 1 1 d U
C14 C -0.9188(16) -0.0680(4) 0.6050(7) 0.089(2) Uani 1 1 d U
C15 C -0.9508(16) -0.0743(4) 0.6878(8) 0.100(2) Uani 1 1 d U
H15A H -0.9230 -0.1003 0.7110 0.120 Uiso 1 1 calc R
C16 C -1.051(2) -0.0124(5) 0.7136(9) 0.116(3) Uani 1 1 d U
H16A H -1.0794 0.0086 0.7526 0.140 Uiso 1 1 calc R
C17 C -1.0491(18) -0.0030(5) 0.6345(9) 0.122(3) Uani 1 1 d U
H17A H -1.1039 0.0201 0.6138 0.147 Uiso 1 1 calc R
C18 C -0.9555(18) -0.0302(4) 0.5750(9) 0.120(3) Uani 1 1 d U
H18A H -0.9250 -0.0211 0.5204 0.143 Uiso 1 1 calc R
C19 C -0.1965(13) -0.1655(3) 0.1829(6) 0.0609(19) Uani 1 1 d U
C20 C -0.1454(12) -0.1275(3) 0.1332(6) 0.0612(18) Uani 1 1 d U
C21 C -0.1000(13) -0.1309(3) 0.0485(6) 0.0688(19) Uani 1 1 d U
H21A H -0.0986 -0.1574 0.0228 0.083 Uiso 1 1 calc R
C22 C -0.0560(13) -0.0959(3) -0.0005(6) 0.0698(18) Uani 1 1 d U
H22A H -0.0275 -0.0992 -0.0581 0.084 Uiso 1 1 calc R
C23 C -0.0549(13) -0.0561(3) 0.0377(6) 0.0661(19) Uani 1 1 d U
C24 C -0.0994(12) -0.0536(3) 0.1238(6) 0.0677(18) Uani 1 1 d U
H24A H -0.0977 -0.0274 0.1509 0.081 Uiso 1 1 calc R
C25 C -0.1455(12) -0.0879(3) 0.1703(6) 0.0647(18) Uani 1 1 d U
H25A H -0.1773 -0.0846 0.2274 0.078 Uiso 1 1 calc R
C26 C -0.0067(13) -0.0192(3) -0.0142(6) 0.070(2) Uani 1 1 d U
H26A H 0.0159 -0.0239 -0.0723 0.106 Uiso 1 1 calc R

loop_
_atom_site_aniso_label
_atom_site_aniso_U_11
_atom_site_aniso_U_22
_atom_site_aniso_U_33
_atom_site_aniso_U_23
_atom_site_aniso_U_13
_atom_site_aniso_U_12
Pb1 0.0587(3) 0.0394(3) 0.0492(3) 0.0027(2) 0.000 0.000
O1 0.242(11) 0.062(5) 0.064(5) -0.015(4) 0.054(6) -0.063(6)
O2 0.121(7) 0.059(4) 0.037(4) 0.004(3) -0.001(4) -0.007(4)
N1 0.068(6) 0.042(4) 0.046(4) 0.002(3) -0.012(4) 0.006(3)
N2 0.068(5) 0.051(4) 0.031(4) 0.005(3) -0.007(3) 0.003(4)
N3 0.068(5) 0.040(4) 0.056(4) -0.003(3) -0.009(4) 0.004(4)
N4 0.075(6) 0.047(4) 0.042(4) -0.005(3) 0.001(4) -0.009(4)
N5 0.095(8) 0.103(9) 0.111(9) -0.041(7) 0.000(6) 0.001(7)
C1 0.073(4) 0.047(4) 0.053(4) 0.006(3) -0.011(3) -0.002(3)
C2 0.073(4) 0.045(4) 0.048(3) 0.009(3) -0.011(3) 0.001(3)
C3 0.072(4) 0.047(3) 0.045(3) 0.006(3) -0.008(3) -0.001(3)
C4 0.069(3) 0.043(3) 0.039(3) 0.009(3) -0.006(3) 0.000(3)
C5 0.074(3) 0.044(3) 0.043(3) 0.004(3) -0.005(3) 0.003(3)
C6 0.072(3) 0.044(3) 0.048(3) 0.004(3) -0.005(3) 0.005(3)
C7 0.069(3) 0.042(3) 0.044(3) 0.010(3) -0.007(3) -0.001(3)
C8 0.069(4) 0.053(3) 0.048(3) 0.009(3) -0.007(3) 0.006(3)
C9 0.074(4) 0.060(4) 0.050(4) 0.009(3) -0.007(4) 0.007(4)
C10 0.072(4) 0.055(4) 0.044(4) 0.010(3) -0.006(3) -0.001(3)
C11 0.065(3) 0.045(3) 0.042(3) 0.008(3) -0.008(3) -0.002(3)
C12 0.067(3) 0.043(3) 0.041(3) 0.007(3) -0.008(3) -0.003(3)
C13 0.103(4) 0.058(4) 0.061(3) -0.003(3) -0.006(3) 0.015(3)
C14 0.125(5) 0.069(4) 0.072(4) -0.010(4) -0.008(4) 0.025(4)
C15 0.137(5) 0.080(5) 0.083(5) -0.022(4) -0.002(5) 0.023(5)
C16 0.160(6) 0.101(5) 0.088(5) -0.024(5) -0.010(5) 0.040(5)
C17 0.167(6) 0.100(5) 0.100(5) -0.008(5) -0.001(5) 0.042(5)
C18 0.165(6) 0.101(5) 0.092(5) -0.012(4) 0.000(5) 0.043(5)
C19 0.091(4) 0.047(4) 0.045(4) 0.004(3) -0.005(4) -0.018(4)
C20 0.091(4) 0.050(4) 0.042(3) 0.008(3) -0.004(3) -0.015(3)
C21 0.102(4) 0.052(3) 0.052(3) 0.002(3) 0.001(3) -0.016(3)
C22 0.103(4) 0.056(3) 0.050(3) 0.008(3) 0.001(4) -0.021(3)
C23 0.097(4) 0.050(4) 0.052(3) 0.009(3) -0.004(4) -0.019(4)
C24 0.099(4) 0.047(3) 0.057(3) 0.006(3) 0.002(3) -0.013(3)
C25 0.096(4) 0.049(3) 0.048(3) 0.006(3) -0.002(3) -0.015(3)
C26 0.102(5) 0.054(4) 0.056(4) 0.011(3) -0.003(4) -0.018(4)

loop_
_atom_type_symbol
_atom_type_description
_atom_type_scat_dispersion_real
_atom_type_scat_dispersion_imag
_atom_type_scat_source
C C 0.0033 0.0016 'International Tables Vol C Tables 4.2.6.8 and 6.1.1.4'
H H 0.0000 0.0000 'International Tables Vol C Tables 4.2.6.8 and 6.1.1.4'
N N 0.0061 0.0033 'International Tables Vol C Tables 4.2.6.8 and 6.1.1.4'
O O 0.0106 0.0060 'International Tables Vol C Tables 4.2.6.8 and 6.1.1.4'
Pb Pb -3.3944 10.1111 'International Tables Vol C Tables 4.2.6.8 and 6.1.1.4'

loop_
_geom_angle_atom_site_label_1
_geom_angle_atom_site_label_2
_geom_angle_atom_site_label_3
_geom_angle
_geom_angle_site_symmetry_1
_geom_angle_site_symmetry_3
N2 Pb1 N2 81.3(4) 3_545 .
N2 Pb1 O1 92.7(3) 3_545 3_545
N2 Pb1 O1 136.1(2) . 3_545
N2 Pb1 O1 136.1(2) 3_545 .
N2 Pb1 O1 92.7(3) . .
O1 Pb1 O1 119.3(5) 3_545 .
N2 Pb1 N1 62.1(2) 3_545 3_545
N2 Pb1 N1 85.8(2) . 3_545
O1 Pb1 N1 129.3(2) 3_545 3_545
O1 Pb1 N1 74.1(2) . 3_545
N2 Pb1 N1 85.8(2) 3_545 .
N2 Pb1 N1 62.1(2) . .
O1 Pb1 N1 74.1(2) 3_545 .
O1 Pb1 N1 129.3(2) . .
N1 Pb1 N1 138.2(3) 3_545 .
C19 O1 Pb1 104.9(6) . .
C1 N1 C12 118.1(8) . .
C1 N1 Pb1 121.9(6) . .
C12 N1 Pb1 119.0(5) . .
C10 N2 C11 117.2(8) . .
C10 N2 Pb1 120.5(6) . .
C11 N2 Pb1 121.1(5) . .
C13 N3 C6 106.1(8) . .
C5 N4 C13 106.9(7) . .
C5 N4 H4A 126.5 . .
C13 N4 H4A 126.5 . .
C16 N5 C15 117.1(14) . .
N1 C1 C2 122.6(9) . .
N1 C1 H1A 118.7 . .
C2 C1 H1A 118.7 . .
C3 C2 C1 119.8(8) . .
C3 C2 H2A 120.1 . .
C1 C2 H2A 120.1 . .
C2 C3 C4 119.4(8) . .
C2 C3 H3A 120.3 . .
C4 C3 H3A 120.3 . .
C3 C4 C12 117.9(8) . .
C3 C4 C5 124.9(8) . .
C12 C4 C5 117.1(7) . .
N4 C5 C6 106.0(8) . .
N4 C5 C4 130.3(8) . .
C6 C5 C4 123.7(8) . .
C5 C6 N3 110.0(8) . .
C5 C6 C7 121.0(8) . .
N3 C6 C7 128.9(8) . .
C8 C7 C11 117.1(8) . .
C8 C7 C6 125.1(8) . .
C11 C7 C6 117.8(8) . .
C9 C8 C7 120.4(9) . .
C9 C8 H8A 119.8 . .
C7 C8 H8A 119.8 . .
C10 C9 C8 118.2(9) . .
C10 C9 H9A 120.9 . .
C8 C9 H9A 120.9 . .
N2 C10 C9 125.0(9) . .
N2 C10 H10A 117.5 . .
C9 C10 H10A 117.5 . .
N2 C11 C7 122.2(8) . .
N2 C11 C12 116.9(8) . .
C7 C11 C12 120.9(8) . .
N1 C12 C4 122.1(7) . .
N1 C12 C11 118.5(8) . .
C4 C12 C11 119.4(8) . .
N3 C13 N4 110.8(9) . .
N3 C13 C14 127.7(10) . .
N4 C13 C14 121.4(9) . .
C15 C14 C18 115.2(12) . .
C15 C14 C13 125.8(11) . .
C18 C14 C13 119.0(12) . .
C14 C15 N5 126.2(13) . .
C14 C15 H15A 116.9 . .
N5 C15 H15A 116.9 . .
N5 C16 C17 124.8(16) . .
N5 C16 H16A 117.6 . .
C17 C16 H16A 117.6 . .
C16 C17 C18 118.0(14) . .
C16 C17 H17A 121.0 . .
C18 C17 H17A 121.0 . .
C14 C18 C17 115.7(13) . .
C14 C18 H18A 122.1 . .
C17 C18 H18A 122.1 . .
O1 C19 O2 121.8(9) . .
O1 C19 C20 118.1(9) . .
O2 C19 C20 120.1(8) . .
C21 C20 C25 117.9(8) . .
C21 C20 C19 120.7(9) . .
C25 C20 C19 121.4(8) . .
C20 C21 C22 122.2(9) . .
C20 C21 H21A 118.9 . .
C22 C21 H21A 118.9 . .
C21 C22 C23 119.5(9) . .
C21 C22 H22A 120.3 . .
C23 C22 H22A 120.3 . .
C24 C23 C22 117.2(8) . .
C24 C23 C26 123.6(9) . .
C22 C23 C26 119.2(8) . .
C25 C24 C23 122.7(9) . .
C25 C24 H24A 118.6 . .
C23 C24 H24A 118.6 . .
C24 C25 C20 120.4(9) . .
C24 C25 H25A 119.8 . .
C20 C25 H25A 119.8 . .
C26 C26 C23 125.6(12) 5 .
C26 C26 H26A 117.2 5 .
C23 C26 H26A 117.2 . .

loop_
_geom_bond_atom_site_label_1
_geom_bond_atom_site_label_2
_geom_bond_distance
_geom_bond_site_symmetry_2
Pb1 N2 2.621(8) 3_545
Pb1 N2 2.621(8) .
Pb1 O1 2.651(7) 3_545
Pb1 O1 2.651(7) .
Pb1 N1 2.664(7) 3_545
Pb1 N1 2.664(7) .
O1 C19 1.213(10) .
O2 C19 1.248(10) .
N1 C1 1.343(11) .
N1 C12 1.353(11) .
N2 C10 1.333(11) .
N2 C11 1.359(10) .
N3 C13 1.315(11) .
N3 C6 1.372(10) .
N4 C5 1.367(10) .
N4 C13 1.380(11) .
N4 H4A 0.8600 .
N5 C16 1.192(16) .
N5 C15 1.363(14) .
C1 C2 1.390(13) .
C1 H1A 0.9300 .
C2 C3 1.360(12) .
C2 H2A 0.9300 .
C3 C4 1.398(11) .
C3 H3A 0.9300 .
C4 C12 1.415(11) .
C4 C5 1.415(11) .
C5 C6 1.371(11) .
C6 C7 1.414(11) .
C7 C8 1.395(11) .
C7 C11 1.412(12) .
C8 C9 1.374(12) .
C8 H8A 0.9300 .
C9 C10 1.356(12) .
C9 H9A 0.9300 .
C10 H10A 0.9300 .
C11 C12 1.464(11) .
C13 C14 1.432(14) .
C14 C15 1.325(15) .
C14 C18 1.324(15) .
C15 H15A 0.9300 .
C16 C17 1.260(15) .
C16 H16A 0.9300 .
C17 C18 1.496(17) .
C17 H17A 0.9300 .
C18 H18A 0.9300 .
C19 C20 1.497(12) .
C20 C21 1.371(12) .
C20 C25 1.381(12) .
C21 C22 1.396(12) .
C21 H21A 0.9300 .
C22 C23 1.395(12) .
C22 H22A 0.9300 .
C23 C24 1.388(12) .
C23 C26 1.479(11) .
C24 C25 1.363(11) .
C24 H24A 0.9300 .
C25 H25A 0.9300 .
C26 C26 1.302(17) 5
C26 H26A 0.9300 .
